data_2208092
loop_
_publ_author_name
'Li, Feng'
'Yin, Han-Dong'
'Zhai, Jun'
'Wang, Da-Qi'

_publ_section_title Di-<i>tert</i>-butylchloro(<i>N</i>,<i>N</i>-dimethyldithiocarbamato-\k^2^<i>S</i>,<i>S</i>')tin(IV)
_journal_coeditor_code IS6166
_journal_issue 2
_journal_name_full 'Acta Crystallographica Section E'
_journal_page_first m300
_journal_page_last m301
_journal_paper_doi 10.1107/S1600536806001073
_journal_volume 62
_journal_year 2006
_chemical_formula_iupac '[Sn (C4 H9)2 (C3 H6 N S2) Cl]'
_chemical_formula_moiety 'C11 H24 Cl N S2 Sn'
_chemical_formula_sum 'C11 H24 Cl N S2 Sn'
_chemical_formula_weight 388.61
_chemical_name_systematic
;
Di-tert-butylchloro(N,N-dimethylcarbamodithioato-\k^2^S,S')tin(IV)
;
_space_group_IT_number 14
_symmetry_cell_setting monoclinic
_symmetry_space_group_name_Hall '-P 2yn'
_symmetry_space_group_name_H-M 'P 1 21/n 1'
_atom_sites_solution_hydrogens geom
_atom_sites_solution_primary direct
_atom_sites_solution_secondary difmap
_audit_creation_method SHELXL-97
_cell_angle_alpha 90.00
_cell_angle_beta 107.391(2)
_cell_angle_gamma 90.00
_cell_formula_units_Z 4
_cell_length_a 8.3002(15)
_cell_length_b 16.453(3)
_cell_length_c 13.053(2)
_cell_measurement_reflns_used 3825
_cell_measurement_temperature 298(2)
_cell_measurement_theta_max 27.052
_cell_measurement_theta_min 2.603
_cell_volume 1701.1(5)
_computing_cell_refinement 'SAINT (Siemens, 1996)'
_computing_data_collection 'SMART (Siemens, 1996)'
_computing_data_reduction SAINT
_computing_molecular_graphics 'SHELXTL (Bruker, 1997)'
_computing_publication_material SHELXTL
_computing_structure_refinement 'SHELXL97 (Sheldrick, 1997)'
_computing_structure_solution 'SHELXS97 (Sheldrick, 1997)'
_diffrn_ambient_temperature 298(2)
_diffrn_measured_fraction_theta_full 0.998
_diffrn_measured_fraction_theta_max 0.998
_diffrn_measurement_device_type 'Siemens SMART CCD area-detector'
_diffrn_measurement_method '\f and \w'
_diffrn_radiation_monochromator graphite
_diffrn_radiation_source 'fine-focus sealed tube'
_diffrn_radiation_type MoK\a
_diffrn_radiation_wavelength 0.71073
_diffrn_reflns_av_R_equivalents 0.0419
_diffrn_reflns_av_sigmaI/netI 0.0409
_diffrn_reflns_limit_h_max 9
_diffrn_reflns_limit_h_min -9
_diffrn_reflns_limit_k_max 19
_diffrn_reflns_limit_k_min -19
_diffrn_reflns_limit_l_max 15
_diffrn_reflns_limit_l_min -13
_diffrn_reflns_number 8742
_diffrn_reflns_theta_full 25.00
_diffrn_reflns_theta_max 25.00
_diffrn_reflns_theta_min 2.05
_diffrn_standards_decay_% 0
_diffrn_standards_number 0
_exptl_absorpt_coefficient_mu 1.884
_exptl_absorpt_correction_T_max 0.580
_exptl_absorpt_correction_T_min 0.545
_exptl_absorpt_correction_type multi-scan
_exptl_absorpt_process_details '(SADABS; Sheldrick, 1996)'
_exptl_crystal_colour Colorless
_exptl_crystal_density_diffrn 1.517
_exptl_crystal_density_method 'not measured'
_exptl_crystal_description Block
_exptl_crystal_F_000 784
_exptl_crystal_size_max 0.33
_exptl_crystal_size_mid 0.31
_exptl_crystal_size_min 0.29
_refine_diff_density_max 0.322
_refine_diff_density_min -1.255
_refine_ls_extinction_method none
_refine_ls_goodness_of_fit_ref 1.003
_refine_ls_hydrogen_treatment constr
_refine_ls_matrix_type full
_refine_ls_number_parameters 191
_refine_ls_number_reflns 2987
_refine_ls_number_restraints 202
_refine_ls_restrained_S_all 0.991
_refine_ls_R_factor_all 0.0447
_refine_ls_R_factor_gt 0.0325
_refine_ls_shift/su_max 0.001
_refine_ls_shift/su_mean 0.000
_refine_ls_structure_factor_coef Fsqd
_refine_ls_weighting_details 'calc w=1/[\s^2^(Fo^2^)+(0.0554P)^2^] where P=(Fo^2^+2Fc^2^)/3'
_refine_ls_weighting_scheme calc
_refine_ls_wR_factor_gt 0.0814
_refine_ls_wR_factor_ref 0.0922
_reflns_number_gt 2376
_reflns_number_total 2987
_reflns_threshold_expression I>2\s(I)
_cod_data_source_file is6166.cif
_cod_data_source_block I
_cod_depositor_comments
;
The following automatic conversions were performed:
'_symmetry_cell_setting' value 'Monoclinic' changed to 'monoclinic'
according to '/home/saulius/struct/CIF-dictionaries/cif_core.dic'
dictionary named 'cif_core.dic' version 2.4.1 from 2010-06-29.

Automatic conversion script
Id: cif_fix_enum 1527 2010-12-29 10:47:43Z saulius 

The following automatic conversions were performed:

'_symmetry_cell_setting' value 'Monoclinic' changed to 'monoclinic'
according to /home/saulius/struct/CIF-dictionaries/cif_core.dic
dictionary named 'cif_core.dic' version 2.4.1 from 2010-06-29.

Automatic conversion script
Id: cif_fix_values 1715 2011-07-08 13:25:40Z adriana 
;
_cod_original_cell_volume 1701.0(5)
_cod_original_sg_symbol_H-M 'P 21/n'
_cod_database_code 2208092
_cod_database_fobs_code 2208092

loop_
_symmetry_equiv_pos_as_xyz
'x, y, z'
'-x+1/2, y+1/2, -z+1/2'
'-x, -y, -z'
'x-1/2, -y-1/2, z-1/2'

loop_
_atom_site_label
_atom_site_fract_x
_atom_site_fract_y
_atom_site_fract_z
_atom_site_U_iso_or_equiv
_atom_site_adp_type
_atom_site_calc_flag
_atom_site_refinement_flags
_atom_site_occupancy
_atom_site_disorder_assembly
_atom_site_disorder_group
_atom_site_type_symbol
Sn1 0.23602(3) 0.144871(16) 0.74058(2) 0.03713(13) Uani d D 1 . . Sn
Cl1 0.48325(15) 0.23022(7) 0.83574(10) 0.0590(3) Uani d . 1 A . Cl
N1 0.1000(4) -0.05606(18) 0.9164(3) 0.0464(9) Uani d . 1 A . N
S1 0.29836(14) 0.06994(7) 0.91348(8) 0.0471(3) Uani d . 1 A . S
S2 0.00768(15) 0.02258(7) 0.73127(9) 0.0570(3) Uani d . 1 A . S
C1 0.1294(5) 0.0051(2) 0.8584(3) 0.0419(9) Uani d . 1 . . C
C2 -0.0427(6) -0.1115(3) 0.8722(4) 0.0660(14) Uani d . 1 . . C
H2A -0.1400 -0.0808 0.8332 0.099 Uiso calc R 1 A . H
H2B -0.0673 -0.1402 0.9298 0.099 Uiso calc R 1 . . H
H2C -0.0141 -0.1497 0.8249 0.099 Uiso calc R 1 . . H
C3 0.2079(6) -0.0742(3) 1.0247(4) 0.0627(13) Uani d . 1 . . C
H3A 0.2995 -0.0360 1.0444 0.094 Uiso calc R 1 A . H
H3B 0.2520 -0.1283 1.0267 0.094 Uiso calc R 1 . . H
H3C 0.1430 -0.0701 1.0743 0.094 Uiso calc R 1 . . H
C4 0.0435(6) 0.2405(3) 0.7079(4) 0.0546(12) Uani d . 1 A . C
C5 -0.0085(9) 0.2536(4) 0.8092(5) 0.109(2) Uani d U 1 . . C
H5A -0.0938 0.2949 0.7963 0.164 Uiso calc R 1 A . H
H5B 0.0880 0.2703 0.8668 0.164 Uiso calc R 1 . . H
H5C -0.0523 0.2037 0.8284 0.164 Uiso calc R 1 . . H
C6 -0.1065(7) 0.2139(4) 0.6159(5) 0.0940(19) Uani d . 1 . . C
H6A -0.1858 0.2579 0.5958 0.141 Uiso calc R 1 A . H
H6B -0.1598 0.1681 0.6378 0.141 Uiso calc R 1 . . H
H6C -0.0691 0.1990 0.5556 0.141 Uiso calc R 1 . . H
C7 0.1166(8) 0.3173(3) 0.6742(5) 0.0888(18) Uani d . 1 . . C
H7A 0.1545 0.3058 0.6130 0.133 Uiso calc R 1 A . H
H7B 0.2101 0.3359 0.7324 0.133 Uiso calc R 1 . . H
H7C 0.0313 0.3587 0.6558 0.133 Uiso calc R 1 . . H
C8 0.338(5) 0.0900(17) 0.620(3) 0.053(6) Uani d PDU 0.35(2) A 1 C
C9 0.455(3) 0.1523(17) 0.594(2) 0.078(6) Uani d PDU 0.35(2) A 1 C
H9A 0.5379 0.1688 0.6589 0.117 Uiso calc PR 0.35(2) A 1 H
H9B 0.3902 0.1988 0.5603 0.117 Uiso calc PR 0.35(2) A 1 H
H9C 0.5097 0.1287 0.5460 0.117 Uiso calc PR 0.35(2) A 1 H
C10 0.450(4) 0.0196(16) 0.673(2) 0.082(6) Uani d PDU 0.35(2) A 1 C
H10A 0.5147 0.0015 0.6279 0.124 Uiso calc PR 0.35(2) A 1 H
H10B 0.3805 -0.0244 0.6845 0.124 Uiso calc PR 0.35(2) A 1 H
H10C 0.5241 0.0369 0.7411 0.124 Uiso calc PR 0.35(2) A 1 H
C11 0.198(2) 0.0725(15) 0.5244(16) 0.064(4) Uani d PU 0.35(2) A 1 C
H11A 0.2408 0.0588 0.4661 0.096 Uiso calc PR 0.35(2) A 1 H
H11B 0.1264 0.1196 0.5055 0.096 Uiso calc PR 0.35(2) A 1 H
H11C 0.1333 0.0277 0.5386 0.096 Uiso calc PR 0.35(2) A 1 H
C8' 0.353(2) 0.0913(9) 0.6249(14) 0.046(3) Uani d PDU 0.65(2) A 2 C
C9' 0.394(2) 0.1614(8) 0.5600(11) 0.075(3) Uani d PU 0.65(2) A 2 C
H9D 0.4593 0.2016 0.6081 0.113 Uiso calc PR 0.65(2) A 2 H
H9E 0.2907 0.1854 0.5165 0.113 Uiso calc PR 0.65(2) A 2 H
H9F 0.4573 0.1413 0.5148 0.113 Uiso calc PR 0.65(2) A 2 H
C10' 0.5078(17) 0.0465(8) 0.6859(10) 0.072(3) Uani d PU 0.65(2) A 2 C
H10D 0.5569 0.0205 0.6365 0.108 Uiso calc PR 0.65(2) A 2 H
H10E 0.4786 0.0062 0.7305 0.108 Uiso calc PR 0.65(2) A 2 H
H10F 0.5877 0.0839 0.7300 0.108 Uiso calc PR 0.65(2) A 2 H
C11' 0.2329(15) 0.0285(11) 0.5506(10) 0.080(3) Uani d PU 0.65(2) A 2 C
H11D 0.2906 0.0022 0.5060 0.120 Uiso calc PR 0.65(2) A 2 H
H11E 0.1348 0.0560 0.5062 0.120 Uiso calc PR 0.65(2) A 2 H
H11F 0.1992 -0.0114 0.5938 0.120 Uiso calc PR 0.65(2) A 2 H

loop_
_atom_site_aniso_label
_atom_site_aniso_U_11
_atom_site_aniso_U_22
_atom_site_aniso_U_33
_atom_site_aniso_U_12
_atom_site_aniso_U_13
_atom_site_aniso_U_23
Sn1 0.03550(19) 0.04243(19) 0.03477(19) -0.00086(11) 0.01247(13) 0.00330(11)
Cl1 0.0574(7) 0.0553(6) 0.0578(7) -0.0172(6) 0.0073(6) 0.0001(6)
N1 0.052(2) 0.0366(17) 0.059(2) -0.0007(17) 0.0304(19) 0.0057(17)
S1 0.0460(6) 0.0539(6) 0.0374(6) -0.0074(5) 0.0064(5) 0.0076(5)
S2 0.0503(7) 0.0677(7) 0.0478(7) -0.0180(6) 0.0070(5) 0.0012(6)
C1 0.041(2) 0.041(2) 0.049(2) 0.0025(19) 0.022(2) 0.0018(19)
C2 0.074(4) 0.045(2) 0.092(4) -0.012(2) 0.046(3) -0.006(3)
C3 0.068(3) 0.061(3) 0.068(3) 0.016(3) 0.034(3) 0.024(3)
C4 0.049(3) 0.060(3) 0.060(3) 0.015(2) 0.023(2) 0.018(2)
C5 0.130(5) 0.127(5) 0.095(4) 0.058(4) 0.070(4) 0.023(4)
C6 0.060(4) 0.094(4) 0.112(5) 0.028(3) 0.002(3) 0.031(4)
C7 0.083(4) 0.059(3) 0.124(5) 0.016(3) 0.030(4) 0.034(3)
C8 0.047(10) 0.068(10) 0.047(10) -0.002(9) 0.019(9) -0.009(9)
C9 0.075(9) 0.091(8) 0.077(9) -0.009(7) 0.036(7) -0.008(7)
C10 0.084(9) 0.082(9) 0.084(8) 0.016(7) 0.029(7) -0.009(7)
C11 0.063(7) 0.072(8) 0.058(7) -0.003(6) 0.018(6) -0.021(6)
C8' 0.039(6) 0.060(6) 0.041(5) -0.005(5) 0.017(5) -0.009(5)
C9' 0.082(8) 0.101(6) 0.059(7) 0.008(6) 0.045(6) 0.017(6)
C10' 0.074(7) 0.078(7) 0.074(6) 0.015(5) 0.038(6) -0.004(5)
C11' 0.073(5) 0.102(7) 0.071(5) -0.010(5) 0.031(4) -0.032(5)

loop_
_atom_type_symbol
_atom_type_description
_atom_type_scat_dispersion_real
_atom_type_scat_dispersion_imag
_atom_type_scat_source
C C 0.0033 0.0016 'International Tables Vol C Tables 4.2.6.8 and 6.1.1.4'
H H 0.0000 0.0000 'International Tables Vol C Tables 4.2.6.8 and 6.1.1.4'
N N 0.0061 0.0033 'International Tables Vol C Tables 4.2.6.8 and 6.1.1.4'
Sn Sn -0.6537 1.4246 'International Tables Vol C Tables 4.2.6.8 and 6.1.1.4'
S S 0.1246 0.1234 'International Tables Vol C Tables 4.2.6.8 and 6.1.1.4'
Cl Cl 0.1484 0.1585 'International Tables Vol C Tables 4.2.6.8 and 6.1.1.4'

loop_
_geom_angle_atom_site_label_1
_geom_angle_atom_site_label_2
_geom_angle_atom_site_label_3
_geom_angle
_geom_angle_publ_flag
Cl1 Sn1 S1 84.83(4) y
Cl1 Sn1 S2 153.06(4) y
Cl1 Sn1 C4 97.85(14) y
Cl1 Sn1 C8 98.9(10) y
Cl1 Sn1 C8' 95.7(5) n
S1 Sn1 S2 68.28(4) y
S1 Sn1 C4 118.33(12) y
S1 Sn1 C8 115.3(8) y
C8' Sn1 S1 114.1(5) n
S2 Sn1 C4 93.67(13) y
S2 Sn1 C8 94.3(9) y
C4 Sn1 C8 124.8(9) y
C8' Sn1 S2 96.7(5) n
C4 Sn1 C8' 126.7(5) n
C8 Sn1 C8' 3.3(16) n
C1 N1 C3 122.9(4) ?
C1 N1 C2 120.8(4) ?
C3 N1 C2 116.3(3) ?
C1 S1 Sn1 90.32(14) ?
C1 S2 Sn1 83.05(14) ?
N1 C1 S2 122.2(3) ?
N1 C1 S1 119.6(3) ?
S2 C1 S1 118.3(2) ?
N1 C2 H2A 109.5 ?
N1 C2 H2B 109.5 ?
H2A C2 H2B 109.5 ?
N1 C2 H2C 109.5 ?
H2A C2 H2C 109.5 ?
H2B C2 H2C 109.5 ?
N1 C3 H3A 109.5 ?
N1 C3 H3B 109.5 ?
H3A C3 H3B 109.5 ?
N1 C3 H3C 109.5 ?
H3A C3 H3C 109.5 ?
H3B C3 H3C 109.5 ?
C6 C4 C7 108.3(4) ?
C6 C4 C5 110.5(5) ?
C7 C4 C5 111.9(5) ?
C6 C4 Sn1 109.1(3) ?
C7 C4 Sn1 108.8(3) ?
C5 C4 Sn1 108.1(3) ?
C4 C5 H5A 109.5 ?
C4 C5 H5B 109.5 ?
H5A C5 H5B 109.5 ?
C4 C5 H5C 109.5 ?
H5A C5 H5C 109.5 ?
H5B C5 H5C 109.5 ?
C4 C6 H6A 109.5 ?
C4 C6 H6B 109.5 ?
H6A C6 H6B 109.5 ?
C4 C6 H6C 109.5 ?
H6A C6 H6C 109.5 ?
H6B C6 H6C 109.5 ?
C4 C7 H7A 109.5 ?
C4 C7 H7B 109.5 ?
H7A C7 H7B 109.5 ?
C4 C7 H7C 109.5 ?
H7A C7 H7C 109.5 ?
H7B C7 H7C 109.5 ?
C11 C8 C10 118(2) ?
C11 C8 C9 110(2) ?
C10 C8 C9 106(2) ?
C11 C8 Sn1 108.5(17) ?
C10 C8 Sn1 107.4(17) ?
C9 C8 Sn1 107.0(18) ?
C10' C8' C9' 111.9(12) ?
C10' C8' C11' 107.1(10) ?
C9' C8' C11' 111.3(13) ?
C10' C8' Sn1 108.5(10) ?
C9' C8' Sn1 107.1(9) ?
C11' C8' Sn1 111.0(9) ?
C8' C9' H9D 109.5 ?
C8' C9' H9E 109.5 ?
H9D C9' H9E 109.5 ?
C8' C9' H9F 109.5 ?
H9D C9' H9F 109.5 ?
H9E C9' H9F 109.5 ?
C8' C10' H10D 109.5 ?
C8' C10' H10E 109.5 ?
H10D C10' H10E 109.5 ?
C8' C10' H10F 109.5 ?
H10D C10' H10F 109.5 ?
H10E C10' H10F 109.5 ?
C8' C11' H11D 109.5 ?
C8' C11' H11E 109.5 ?
H11D C11' H11E 109.5 ?
C8' C11' H11F 109.5 ?
H11D C11' H11F 109.5 ?
H11E C11' H11F 109.5 ?

loop_
_geom_bond_atom_site_label_1
_geom_bond_atom_site_label_2
_geom_bond_distance
_geom_bond_publ_flag
Sn1 Cl1 2.4904(12) y
Sn1 S1 2.4866(11) y
Sn1 S2 2.7418(12) y
Sn1 C4 2.191(4) y
Sn1 C8 2.191(18) y
Sn1 C8' 2.209(10) y
N1 C1 1.325(5) ?
N1 C3 1.460(6) ?
N1 C2 1.470(6) ?
S1 C1 1.738(4) ?
S2 C1 1.690(4) ?
C2 H2A 0.9600 ?
C2 H2B 0.9600 ?
C2 H2C 0.9600 ?
C3 H3A 0.9600 ?
C3 H3B 0.9600 ?
C3 H3C 0.9600 ?
C4 C6 1.513(7) ?
C4 C7 1.523(6) ?
C4 C5 1.525(7) ?
C5 H5A 0.9600 ?
C5 H5B 0.9600 ?
C5 H5C 0.9600 ?
C6 H6A 0.9600 ?
C6 H6B 0.9600 ?
C6 H6C 0.9600 ?
C7 H7A 0.9600 ?
C7 H7B 0.9600 ?
C7 H7C 0.9600 ?
C8 C11 1.46(4) ?
C8 C10 1.52(2) ?
C8 C9 1.52(2) ?
C9 H9A 0.9600 ?
C9 H9B 0.9600 ?
C9 H9C 0.9600 ?
C10 H10A 0.9600 ?
C10 H10B 0.9600 ?
C10 H10C 0.9600 ?
C11 H11A 0.9600 ?
C11 H11B 0.9600 ?
C11 H11C 0.9600 ?
C8' C9' 1.527(15) ?
C8' C10' 1.487(17) ?
C8' C11' 1.56(2) ?
C9' H9D 0.9600 ?
C9' H9E 0.9600 ?
C9' H9F 0.9600 ?
C10' H10D 0.9600 ?
C10' H10E 0.9600 ?
C10' H10F 0.9600 ?
C11' H11D 0.9600 ?
C11' H11E 0.9600 ?
C11' H11F 0.9600 ?
